data_7205082
loop_
_publ_author_name
'Ganin, Eduard V.'
'Basok, Stepan S.'
'Yavolovskii, Arkadii A.'
'Botoshansky, Mark M.'
'Fonari, Marina S.'

_publ_section_title
;
 From chains to ladders in co-crystals with 2,3-thiophene-15-crown-5,
 2,3-naphtho-15-crown-5, and bis-(18-crown-6)-stilbene constructed by
 weak hydrogen bonding
;
_journal_issue 2
_journal_name_full CrystEngComm
_journal_page_first 674
_journal_paper_doi 10.1039/c005284c
_journal_volume 13
_journal_year 2011
_chemical_formula_moiety 'C18 H22 O5, C2 H2 N4 O2'
_chemical_formula_sum 'C20 H24 N4 O7'
_chemical_formula_weight 432.43
_chemical_name_common
;
2,3,5,6,8,9,11,12-octahydronaphtho(2,3-b)(1,4,7,10,13)
pentaoxacyclopentadecine 3-nitro-1H-1,2,4-triazole clathrate
;
_chemical_name_systematic
;
2,3,5,6,8,9,11,12-octahydronaphtho[2,3-b][1,4,7,10,13]
pentaoxacyclopentadecine 3-nitro-1H-1,2,4-triazole
clathrate
;
_space_group_IT_number 2
_symmetry_cell_setting triclinic
_symmetry_space_group_name_Hall '-P 1'
_symmetry_space_group_name_H-M 'P -1'
_atom_sites_solution_hydrogens geom
_atom_sites_solution_primary direct
_atom_sites_solution_secondary difmap
_audit_creation_method SHELXL-97
_cell_angle_alpha 89.43(2)
_cell_angle_beta 78.84(2)
_cell_angle_gamma 80.80(2)
_cell_formula_units_Z 2
_cell_length_a 7.219(1)
_cell_length_b 10.992(2)
_cell_length_c 13.356(3)
_cell_measurement_reflns_used 8141
_cell_measurement_temperature 293(2)
_cell_measurement_theta_max 25.14
_cell_measurement_theta_min 2.11
_cell_volume 1026.2(3)
_computing_cell_refinement 'DENZO/SCALEPACK (Otwinowski & Minor, 1997)'
_computing_data_collection 'DENZO/SCALEPACK (Otwinowski & Minor, 1997)'
_computing_data_reduction 'DENZO/SCALEPACK (Otwinowski & Minor, 1997)'
_computing_molecular_graphics MERCURY
_computing_structure_refinement 'SHELXL-97 (Sheldrick, 1997)'
_computing_structure_solution 'SHELXS-97 (Sheldrick, 1990)'
_diffrn_ambient_temperature 293(2)
_diffrn_measured_fraction_theta_full 0.955
_diffrn_measured_fraction_theta_max 0.955
_diffrn_measurement_device_type 'Nonius KappaCCD'
_diffrn_measurement_method 'phi- and omega-scans'
_diffrn_radiation_monochromator graphite
_diffrn_radiation_source 'fine-focus sealed tube'
_diffrn_radiation_type MoK\a
_diffrn_radiation_wavelength 0.71073
_diffrn_reflns_av_R_equivalents 0.0000
_diffrn_reflns_av_sigmaI/netI 0.0752
_diffrn_reflns_limit_h_max 8
_diffrn_reflns_limit_h_min 0
_diffrn_reflns_limit_k_max 12
_diffrn_reflns_limit_k_min -12
_diffrn_reflns_limit_l_max 15
_diffrn_reflns_limit_l_min -15
_diffrn_reflns_number 3520
_diffrn_reflns_theta_full 25.14
_diffrn_reflns_theta_max 25.14
_diffrn_reflns_theta_min 1.55
_exptl_absorpt_coefficient_mu 0.107
_exptl_absorpt_correction_type none
_exptl_crystal_colour colorless
_exptl_crystal_density_diffrn 1.400
_exptl_crystal_density_method 'not measured'
_exptl_crystal_description prism
_exptl_crystal_F_000 456
_exptl_crystal_size_max 0.25
_exptl_crystal_size_mid 0.25
_exptl_crystal_size_min 0.20
_refine_diff_density_max 0.187
_refine_diff_density_min -0.175
_refine_diff_density_rms 0.047
_refine_ls_extinction_coef 0.056(5)
_refine_ls_extinction_expression Fc^*^=kFc[1+0.001xFc^2^\l^3^/sin(2\q)]^-1/4^
_refine_ls_extinction_method SHELXL
_refine_ls_goodness_of_fit_ref 0.930
_refine_ls_hydrogen_treatment constr
_refine_ls_matrix_type full
_refine_ls_number_parameters 281
_refine_ls_number_reflns 3520
_refine_ls_number_restraints 0
_refine_ls_restrained_S_all 0.930
_refine_ls_R_factor_all 0.1119
_refine_ls_R_factor_gt 0.0478
_refine_ls_shift/su_max 0.000
_refine_ls_shift/su_mean 0.000
_refine_ls_structure_factor_coef Fsqd
_refine_ls_weighting_details 'calc w=1/[\s^2^(Fo^2^)+(0.0672P)^2^+0.0000P] where P=(Fo^2^+2Fc^2^)/3'
_refine_ls_weighting_scheme calc
_refine_ls_wR_factor_gt 0.1088
_refine_ls_wR_factor_ref 0.1294
_reflns_number_gt 1927
_reflns_number_total 3520
_reflns_threshold_expression >2sigma(I)
_cod_data_source_file C005284C.TXT
_cod_data_source_block bas3
_cod_original_sg_symbol_H-M P-1
_cod_database_code 7205082

loop_
_symmetry_equiv_pos_as_xyz
'x, y, z'
'-x, -y, -z'

loop_
_atom_site_label
_atom_site_type_symbol
_atom_site_fract_x
_atom_site_fract_y
_atom_site_fract_z
_atom_site_U_iso_or_equiv
_atom_site_adp_type
_atom_site_occupancy
_atom_site_symmetry_multiplicity
_atom_site_calc_flag
_atom_site_refinement_flags
_atom_site_disorder_assembly
_atom_site_disorder_group
O1 O -0.0079(2) 0.16015(15) 0.81828(13) 0.0553(5) Uani 1 1 d . . .
O2 O 0.1063(3) 0.30413(17) 0.96929(15) 0.0664(5) Uani 1 1 d . . .
O3 O 0.5012(3) 0.33928(17) 0.84956(15) 0.0679(6) Uani 1 1 d . . .
O4 O 0.4834(2) 0.29679(15) 0.64394(14) 0.0576(5) Uani 1 1 d . . .
O5 O 0.1654(2) 0.18178(15) 0.63666(13) 0.0555(5) Uani 1 1 d . . .
O6 O 0.5239(3) -0.26323(19) 0.68379(19) 0.0854(7) Uani 1 1 d . . .
O7 O 0.4879(3) -0.2951(2) 0.84481(19) 0.0919(7) Uani 1 1 d . . .
N1 N 0.5008(3) -0.2282(2) 0.7713(2) 0.0595(6) Uani 1 1 d . . .
N2 N 0.4500(3) -0.0536(2) 0.88902(18) 0.0588(6) Uani 1 1 d . . .
N3 N 0.5139(3) -0.0211(2) 0.71863(17) 0.0556(6) Uani 1 1 d . . .
N4 N 0.4868(3) 0.0845(2) 0.77299(19) 0.0581(6) Uani 1 1 d . . .
H4 H 0.4925 0.1558 0.7466 0.070 Uiso 1 1 calc R . .
C1 C 0.0208(3) 0.0557(2) 0.7589(2) 0.0478(6) Uani 1 1 d . . .
C2 C -0.0725(4) 0.1517(3) 0.9254(2) 0.0586(7) Uani 1 1 d . . .
H2A H 0.0134 0.0890 0.9528 0.070 Uiso 1 1 calc R . .
H2B H -0.1992 0.1288 0.9390 0.070 Uiso 1 1 calc R . .
C3 C -0.0779(4) 0.2731(3) 0.9745(2) 0.0650(8) Uani 1 1 d . . .
H3A H -0.1535 0.3363 0.9415 0.078 Uiso 1 1 calc R . .
H3B H -0.1405 0.2715 1.0456 0.078 Uiso 1 1 calc R . .
C4 C 0.1547(4) 0.3913(3) 0.8932(2) 0.0794(9) Uani 1 1 d . . .
H4A H 0.0572 0.4641 0.9028 0.095 Uiso 1 1 calc R . .
H4B H 0.1614 0.3559 0.8260 0.095 Uiso 1 1 calc R . .
C5 C 0.3426(4) 0.4254(3) 0.9005(3) 0.0864(11) Uani 1 1 d . . .
H5A H 0.3507 0.5060 0.8713 0.104 Uiso 1 1 calc R . .
H5B H 0.3504 0.4314 0.9719 0.104 Uiso 1 1 calc R . .
C6 C 0.6174(4) 0.3885(3) 0.7666(2) 0.0615(7) Uani 1 1 d . . .
H6A H 0.7370 0.3321 0.7475 0.074 Uiso 1 1 calc R . .
H6B H 0.6471 0.4658 0.7884 0.074 Uiso 1 1 calc R . .
C7 C 0.5274(4) 0.4105(2) 0.6750(2) 0.0644(8) Uani 1 1 d . . .
H7A H 0.4116 0.4707 0.6915 0.077 Uiso 1 1 calc R . .
H7B H 0.6147 0.4421 0.6201 0.077 Uiso 1 1 calc R . .
C8 C 0.3823(4) 0.3085(2) 0.5618(2) 0.0568(7) Uani 1 1 d . . .
H8A H 0.4664 0.3268 0.4995 0.068 Uiso 1 1 calc R . .
H8B H 0.2753 0.3756 0.5765 0.068 Uiso 1 1 calc R . .
C9 C 0.3116(3) 0.1908(2) 0.54845(19) 0.0542(7) Uani 1 1 d . . .
H9A H 0.2595 0.1918 0.4867 0.065 Uiso 1 1 calc R . .
H9B H 0.4146 0.1215 0.5441 0.065 Uiso 1 1 calc R . .
C10 C 0.1119(3) 0.0692(2) 0.6564(2) 0.0478(6) Uani 1 1 d . . .
C11 C 0.1437(3) -0.0264(2) 0.5885(2) 0.0525(7) Uani 1 1 d . . .
H11 H 0.2003 -0.0161 0.5209 0.063 Uiso 1 1 calc R . .
C12 C 0.0916(3) -0.1420(2) 0.6195(2) 0.0506(7) Uani 1 1 d . . .
C13 C 0.1202(3) -0.2416(3) 0.5506(2) 0.0615(8) Uani 1 1 d . . .
H13 H 0.1720 -0.2318 0.4822 0.074 Uiso 1 1 calc R . .
C14 C 0.0731(4) -0.3528(3) 0.5825(3) 0.0681(8) Uani 1 1 d . . .
H14 H 0.0920 -0.4180 0.5359 0.082 Uiso 1 1 calc R . .
C15 C -0.0032(4) -0.3688(3) 0.6848(3) 0.0703(9) Uani 1 1 d . . .
H15 H -0.0323 -0.4455 0.7064 0.084 Uiso 1 1 calc R . .
C16 C -0.0356(3) -0.2742(3) 0.7532(2) 0.0628(8) Uani 1 1 d . . .
H16 H -0.0876 -0.2862 0.8212 0.075 Uiso 1 1 calc R . .
C17 C 0.0090(3) -0.1567(2) 0.7221(2) 0.0500(7) Uani 1 1 d . . .
C18 C -0.0283(3) -0.0551(2) 0.7912(2) 0.0521(7) Uani 1 1 d . . .
H18 H -0.0866 -0.0637 0.8587 0.063 Uiso 1 1 calc R . .
C19 C 0.4890(3) -0.0983(2) 0.7936(2) 0.0475(6) Uani 1 1 d . . .
C20 C 0.4501(4) 0.0650(3) 0.8722(2) 0.0609(7) Uani 1 1 d . . .
H20 H 0.4276 0.1260 0.9228 0.073 Uiso 1 1 calc R . .

loop_
_atom_site_aniso_label
_atom_site_aniso_U_11
_atom_site_aniso_U_22
_atom_site_aniso_U_33
_atom_site_aniso_U_23
_atom_site_aniso_U_13
_atom_site_aniso_U_12
O1 0.0636(11) 0.0543(12) 0.0440(12) 0.0034(9) -0.0014(8) -0.0091(8)
O2 0.0745(13) 0.0662(13) 0.0606(13) 0.0104(10) -0.0081(10) -0.0245(10)
O3 0.0829(13) 0.0528(12) 0.0656(14) 0.0009(10) -0.0031(11) -0.0180(10)
O4 0.0719(12) 0.0454(11) 0.0572(13) 0.0098(9) -0.0147(9) -0.0121(8)
O5 0.0629(11) 0.0496(11) 0.0493(12) 0.0068(9) 0.0011(9) -0.0106(8)
O6 0.1097(17) 0.0711(15) 0.0754(17) -0.0199(13) -0.0188(13) -0.0125(12)
O7 0.1239(18) 0.0524(13) 0.0889(18) 0.0158(13) 0.0098(14) -0.0207(12)
N1 0.0551(13) 0.0513(16) 0.0668(18) 0.0018(15) 0.0005(12) -0.0081(11)
N2 0.0691(14) 0.0518(15) 0.0544(16) 0.0051(12) -0.0068(11) -0.0128(11)
N3 0.0622(14) 0.0505(14) 0.0572(16) 0.0062(13) -0.0182(11) -0.0104(10)
N4 0.0653(14) 0.0443(14) 0.0672(18) 0.0153(13) -0.0191(12) -0.0102(10)
C1 0.0428(14) 0.0476(16) 0.0517(18) 0.0015(14) -0.0086(12) -0.0040(11)
C2 0.0579(16) 0.069(2) 0.0464(19) 0.0039(14) 0.0007(13) -0.0153(13)
C3 0.0634(18) 0.067(2) 0.060(2) -0.0051(16) -0.0033(14) -0.0083(14)
C4 0.092(2) 0.062(2) 0.074(2) 0.0050(18) 0.0019(18) -0.0085(17)
C5 0.103(2) 0.064(2) 0.084(3) -0.0197(18) 0.0188(19) -0.0349(18)
C6 0.0613(16) 0.0577(18) 0.064(2) -0.0009(15) -0.0012(14) -0.0182(13)
C7 0.0753(19) 0.0413(16) 0.076(2) 0.0073(15) -0.0099(16) -0.0138(13)
C8 0.0645(17) 0.0580(18) 0.0468(18) 0.0165(14) -0.0087(13) -0.0097(13)
C9 0.0565(15) 0.0646(19) 0.0389(16) 0.0084(13) -0.0024(12) -0.0113(13)
C10 0.0399(13) 0.0518(17) 0.0487(17) 0.0076(14) -0.0046(11) -0.0044(11)
C11 0.0491(15) 0.0597(18) 0.0459(17) 0.0021(14) -0.0071(12) -0.0031(12)
C12 0.0405(14) 0.0516(18) 0.0601(19) -0.0003(14) -0.0138(12) -0.0041(11)
C13 0.0564(16) 0.0608(19) 0.068(2) -0.0036(16) -0.0175(14) -0.0048(13)
C14 0.0625(18) 0.054(2) 0.088(3) -0.0098(18) -0.0164(17) -0.0066(14)
C15 0.0634(19) 0.054(2) 0.098(3) 0.0052(19) -0.0195(17) -0.0164(14)
C16 0.0549(16) 0.061(2) 0.075(2) 0.0121(17) -0.0144(14) -0.0186(13)
C17 0.0366(13) 0.0554(18) 0.0576(19) 0.0040(14) -0.0093(12) -0.0065(11)
C18 0.0422(14) 0.0639(19) 0.0477(17) 0.0057(15) -0.0025(11) -0.0092(12)
C19 0.0468(14) 0.0400(15) 0.0569(19) 0.0074(14) -0.0126(12) -0.0082(11)
C20 0.0677(17) 0.0514(19) 0.064(2) -0.0019(15) -0.0135(15) -0.0099(13)

loop_
_atom_type_symbol
_atom_type_description
_atom_type_scat_dispersion_real
_atom_type_scat_dispersion_imag
_atom_type_scat_source
C C 0.0033 0.0016 'International Tables Vol C Tables 4.2.6.8 and 6.1.1.4'
H H 0.0000 0.0000 'International Tables Vol C Tables 4.2.6.8 and 6.1.1.4'
N N 0.0061 0.0033 'International Tables Vol C Tables 4.2.6.8 and 6.1.1.4'
O O 0.0106 0.0060 'International Tables Vol C Tables 4.2.6.8 and 6.1.1.4'

loop_
_geom_angle_atom_site_label_1
_geom_angle_atom_site_label_2
_geom_angle_atom_site_label_3
_geom_angle
_geom_angle_site_symmetry_1
_geom_angle_site_symmetry_3
_geom_angle_publ_flag
C1 O1 C2 118.5(2) . . ?
C3 O2 C4 113.9(2) . . ?
C6 O3 C5 114.2(2) . . ?
C7 O4 C8 113.36(19) . . ?
C10 O5 C9 117.34(19) . . ?
O6 N1 O7 124.6(3) . . ?
O6 N1 C19 119.5(3) . . ?
O7 N1 C19 115.9(3) . . ?
C20 N2 C19 100.6(2) . . ?
C19 N3 N4 99.4(2) . . ?
C20 N4 N3 111.5(2) . . ?
C20 N4 H4 124.3 . . ?
N3 N4 H4 124.3 . . ?
C18 C1 O1 125.6(2) . . ?
C18 C1 C10 120.2(2) . . ?
O1 C1 C10 114.2(2) . . ?
O1 C2 C3 108.9(2) . . ?
O1 C2 H2A 109.9 . . ?
C3 C2 H2A 109.9 . . ?
O1 C2 H2B 109.9 . . ?
C3 C2 H2B 109.9 . . ?
H2A C2 H2B 108.3 . . ?
O2 C3 C2 112.7(2) . . ?
O2 C3 H3A 109.1 . . ?
C2 C3 H3A 109.1 . . ?
O2 C3 H3B 109.1 . . ?
C2 C3 H3B 109.1 . . ?
H3A C3 H3B 107.8 . . ?
O2 C4 C5 109.3(3) . . ?
O2 C4 H4A 109.8 . . ?
C5 C4 H4A 109.8 . . ?
O2 C4 H4B 109.8 . . ?
C5 C4 H4B 109.8 . . ?
H4A C4 H4B 108.3 . . ?
O3 C5 C4 113.2(2) . . ?
O3 C5 H5A 108.9 . . ?
C4 C5 H5A 108.9 . . ?
O3 C5 H5B 108.9 . . ?
C4 C5 H5B 108.9 . . ?
H5A C5 H5B 107.8 . . ?
O3 C6 C7 113.7(2) . . ?
O3 C6 H6A 108.8 . . ?
C7 C6 H6A 108.8 . . ?
O3 C6 H6B 108.8 . . ?
C7 C6 H6B 108.8 . . ?
H6A C6 H6B 107.7 . . ?
O4 C7 C6 108.4(2) . . ?
O4 C7 H7A 110.0 . . ?
C6 C7 H7A 110.0 . . ?
O4 C7 H7B 110.0 . . ?
C6 C7 H7B 110.0 . . ?
H7A C7 H7B 108.4 . . ?
O4 C8 C9 109.0(2) . . ?
O4 C8 H8A 109.9 . . ?
C9 C8 H8A 109.9 . . ?
O4 C8 H8B 109.9 . . ?
C9 C8 H8B 109.9 . . ?
H8A C8 H8B 108.3 . . ?
O5 C9 C8 106.0(2) . . ?
O5 C9 H9A 110.5 . . ?
C8 C9 H9A 110.5 . . ?
O5 C9 H9B 110.5 . . ?
C8 C9 H9B 110.5 . . ?
H9A C9 H9B 108.7 . . ?
C11 C10 O5 125.8(2) . . ?
C11 C10 C1 120.3(2) . . ?
O5 C10 C1 113.9(2) . . ?
C10 C11 C12 120.7(3) . . ?
C10 C11 H11 119.7 . . ?
C12 C11 H11 119.7 . . ?
C13 C12 C17 119.3(3) . . ?
C13 C12 C11 121.8(3) . . ?
C17 C12 C11 118.9(2) . . ?
C14 C13 C12 120.8(3) . . ?
C14 C13 H13 119.6 . . ?
C12 C13 H13 119.6 . . ?
C13 C14 C15 120.1(3) . . ?
C13 C14 H14 119.9 . . ?
C15 C14 H14 119.9 . . ?
C16 C15 C14 120.7(3) . . ?
C16 C15 H15 119.7 . . ?
C14 C15 H15 119.7 . . ?
C15 C16 C17 120.6(3) . . ?
C15 C16 H16 119.7 . . ?
C17 C16 H16 119.7 . . ?
C12 C17 C18 119.6(2) . . ?
C12 C17 C16 118.4(3) . . ?
C18 C17 C16 122.0(3) . . ?
C1 C18 C17 120.2(2) . . ?
C1 C18 H18 119.9 . . ?
C17 C18 H18 119.9 . . ?
N3 C19 N2 118.4(2) . . ?
N3 C19 N1 119.8(3) . . ?
N2 C19 N1 121.8(3) . . ?
N2 C20 N4 110.2(3) . . ?
N2 C20 H20 124.9 . . ?
N4 C20 H20 124.9 . . ?

loop_
_geom_bond_atom_site_label_1
_geom_bond_atom_site_label_2
_geom_bond_distance
_geom_bond_site_symmetry_2
_geom_bond_publ_flag
O1 C1 1.366(3) . ?
O1 C2 1.423(3) . ?
O2 C3 1.414(3) . ?
O2 C4 1.423(3) . ?
O3 C6 1.414(3) . ?
O3 C5 1.427(3) . ?
O4 C7 1.422(3) . ?
O4 C8 1.425(3) . ?
O5 C10 1.362(3) . ?
O5 C9 1.436(3) . ?
O6 N1 1.206(3) . ?
O7 N1 1.220(3) . ?
N1 C19 1.447(3) . ?
N2 C20 1.321(3) . ?
N2 C19 1.332(3) . ?
N3 C19 1.310(3) . ?
N3 N4 1.342(3) . ?
N4 C20 1.322(3) . ?
N4 H4 0.8600 . ?
C1 C18 1.365(3) . ?
C1 C10 1.418(3) . ?
C2 C3 1.484(4) . ?
C2 H2A 0.9700 . ?
C2 H2B 0.9700 . ?
C3 H3A 0.9700 . ?
C3 H3B 0.9700 . ?
C4 C5 1.485(4) . ?
C4 H4A 0.9700 . ?
C4 H4B 0.9700 . ?
C5 H5A 0.9700 . ?
C5 H5B 0.9700 . ?
C6 C7 1.493(4) . ?
C6 H6A 0.9700 . ?
C6 H6B 0.9700 . ?
C7 H7A 0.9700 . ?
C7 H7B 0.9700 . ?
C8 C9 1.489(3) . ?
C8 H8A 0.9700 . ?
C8 H8B 0.9700 . ?
C9 H9A 0.9700 . ?
C9 H9B 0.9700 . ?
C10 C11 1.357(3) . ?
C11 C12 1.417(4) . ?
C11 H11 0.9300 . ?
C12 C13 1.401(4) . ?
C12 C17 1.404(3) . ?
C13 C14 1.362(4) . ?
C13 H13 0.9300 . ?
C14 C15 1.391(4) . ?
C14 H14 0.9300 . ?
C15 C16 1.353(4) . ?
C15 H15 0.9300 . ?
C16 C17 1.419(3) . ?
C16 H16 0.9300 . ?
C17 C18 1.414(3) . ?
C18 H18 0.9300 . ?
C20 H20 0.9300 . ?

loop_
_geom_hbond_atom_site_label_D
_geom_hbond_atom_site_label_H
_geom_hbond_atom_site_label_A
_geom_hbond_distance_DH
_geom_hbond_distance_HA
_geom_hbond_distance_DA
_geom_hbond_angle_DHA
_geom_hbond_site_symmetry_A
N4 H4 O4 0.86 2.06 2.887(3) 160.9 .
N4 H4 O3 0.86 2.47 3.015(3) 122.2 .
C8 H8A O6 0.97 2.54 3.245(4) 129.8 2_656
C5 H5A O7 0.97 2.53 3.431(4) 153.6 1_565

loop_
_geom_torsion_atom_site_label_1
_geom_torsion_atom_site_label_2
_geom_torsion_atom_site_label_3
_geom_torsion_atom_site_label_4
_geom_torsion
_geom_torsion_site_symmetry_1
_geom_torsion_site_symmetry_2
_geom_torsion_site_symmetry_3
_geom_torsion_site_symmetry_4
_geom_torsion_publ_flag
C19 N3 N4 C20 0.3(2) . . . . ?
C2 O1 C1 C18 8.2(3) . . . . ?
C2 O1 C1 C10 -171.01(19) . . . . ?
C1 O1 C2 C3 175.39(18) . . . . ?
C4 O2 C3 C2 102.3(3) . . . . ?
O1 C2 C3 O2 -67.6(3) . . . . ?
C3 O2 C4 C5 175.0(2) . . . . ?
C6 O3 C5 C4 116.4(3) . . . . ?
O2 C4 C5 O3 82.7(3) . . . . ?
C5 O3 C6 C7 -72.8(3) . . . . ?
C8 O4 C7 C6 175.2(2) . . . . ?
O3 C6 C7 O4 -58.2(3) . . . . ?
C7 O4 C8 C9 -169.4(2) . . . . ?
C10 O5 C9 C8 -163.54(19) . . . . ?
O4 C8 C9 O5 68.9(3) . . . . ?
C9 O5 C10 C11 -18.7(3) . . . . ?
C9 O5 C10 C1 159.3(2) . . . . ?
C18 C1 C10 C11 2.7(3) . . . . ?
O1 C1 C10 C11 -178.00(19) . . . . ?
C18 C1 C10 O5 -175.4(2) . . . . ?
O1 C1 C10 O5 3.9(3) . . . . ?
O5 C10 C11 C12 176.1(2) . . . . ?
C1 C10 C11 C12 -1.8(3) . . . . ?
C10 C11 C12 C13 179.0(2) . . . . ?
C10 C11 C12 C17 -1.0(3) . . . . ?
C17 C12 C13 C14 -1.5(3) . . . . ?
C11 C12 C13 C14 178.5(2) . . . . ?
C12 C13 C14 C15 -0.5(4) . . . . ?
C13 C14 C15 C16 1.5(4) . . . . ?
C14 C15 C16 C17 -0.5(4) . . . . ?
C13 C12 C17 C18 -177.1(2) . . . . ?
C11 C12 C17 C18 2.9(3) . . . . ?
C13 C12 C17 C16 2.4(3) . . . . ?
C11 C12 C17 C16 -177.5(2) . . . . ?
C15 C16 C17 C12 -1.5(4) . . . . ?
C15 C16 C17 C18 178.1(2) . . . . ?
O1 C1 C18 C17 180.00(19) . . . . ?
C10 C1 C18 C17 -0.8(3) . . . . ?
C12 C17 C18 C1 -2.0(3) . . . . ?
C16 C17 C18 C1 178.4(2) . . . . ?
N4 N3 C19 N2 -0.3(3) . . . . ?
N4 N3 C19 N1 178.63(19) . . . . ?
C20 N2 C19 N3 0.1(3) . . . . ?
C20 N2 C19 N1 -178.7(2) . . . . ?
O6 N1 C19 N3 -3.7(3) . . . . ?
O7 N1 C19 N3 175.6(2) . . . . ?
O6 N1 C19 N2 175.1(2) . . . . ?
O7 N1 C19 N2 -5.6(3) . . . . ?
C19 N2 C20 N4 0.1(3) . . . . ?
N3 N4 C20 N2 -0.3(3) . . . . ?
